data_1543167
loop_
_publ_author_name
'Mohamed, Shaaban K.'
'Mague, Joel T.'
'Akkurt, Mehmet'
'Mohamed, Alaa F.'
'Albayati, Mustafa R.'

_publ_section_title
;
 <i>N</i>'-[(<i>E</i>)-2-Hydroxybenzylidene]-2-(6-methoxynaphthalen-2-yl)propanohydrazide:
 a redetermination
;
_journal_coeditor_code SJ4025
_journal_issue 4
_journal_name_full IUCrData
_journal_page_first x160662
_journal_paper_doi 10.1107/S2414314616006623
_journal_volume 1
_journal_year 2016
_chemical_formula_iupac 'C21 H20 N2 O3'
_chemical_formula_moiety 'C21 H20 N2 O3'
_chemical_formula_sum 'C21 H20 N2 O3'
_chemical_formula_weight 348.39
_chemical_name_systematic <i>N</i>'-[(<i>E</i>)-2-Hydroxybenzylidene]-2-(6-methoxynaphthalen-2-yl)propanohydrazide
_space_group_crystal_system monoclinic
_space_group_IT_number 4
_space_group_name_Hall 'P 2yb'
_space_group_name_H-M_alt 'P 1 21 1'
_symmetry_space_group_name_Hall 'P 2yb'
_symmetry_space_group_name_H-M 'P 1 21 1'
_atom_sites_solution_hydrogens mixed
_atom_sites_solution_primary direct
_atom_sites_solution_secondary difmap
_audit_creation_method SHELXL-2014/7
_cell_angle_alpha 90
_cell_angle_beta 90.104(2)
_cell_angle_gamma 90
_cell_formula_units_Z 4
_cell_length_a 9.5461(5)
_cell_length_b 11.8724(6)
_cell_length_c 15.9962(8)
_cell_measurement_reflns_used 9655
_cell_measurement_temperature 150(2)
_cell_measurement_theta_max 72.4350
_cell_measurement_theta_min 4.6352
_cell_volume 1812.93(16)
_computing_cell_refinement
;
<i>SAINT</i> (Bruker, 2016)
;
_computing_data_collection
;
<i>APEX3</i> (Bruker, 2016)
;
_computing_data_reduction
;
<i>SAINT</i> (Bruker, 2016)
;
_computing_molecular_graphics
;
<i>DIAMOND</i> (Brandenburg & Putz, 2012) and <i>Mercury</i> (Macrae
<i>et al.</i>, 2008)
;
_computing_publication_material
;
<i>SHELXTL</i> (Sheldrick, 2008)
;
_computing_structure_refinement
;
<i>SHELXL2014</i> (Sheldrick, 2015b)
;
_computing_structure_solution
;
<i>SHELXT</i> (Sheldrick, 2015a)
;
_diffrn_ambient_temperature 150(2)
_diffrn_detector_area_resol_mean 10.4167
_diffrn_measured_fraction_theta_full 0.990
_diffrn_measured_fraction_theta_max 0.977
_diffrn_measurement_device_type 'Bruker D8 VENTURE PHOTON 100 CMOS'
_diffrn_measurement_method '\w scans'
_diffrn_radiation_monochromator mirror
_diffrn_radiation_type CuK\a
_diffrn_radiation_wavelength 1.54178
_diffrn_reflns_av_R_equivalents 0.0346
_diffrn_reflns_limit_h_max 11
_diffrn_reflns_limit_h_min -11
_diffrn_reflns_limit_k_max 14
_diffrn_reflns_limit_k_min -14
_diffrn_reflns_limit_l_max 18
_diffrn_reflns_limit_l_min -19
_diffrn_reflns_number 14005
_diffrn_reflns_theta_full 68.000
_diffrn_reflns_theta_max 72.512
_diffrn_reflns_theta_min 4.638
_exptl_absorpt_coefficient_mu 0.697
_exptl_absorpt_correction_T_max 0.97
_exptl_absorpt_correction_T_min 0.86
_exptl_absorpt_correction_type multi-scan
_exptl_absorpt_process_details
;
(<i>SADABS</i>; Bruker, 2016)
;
_exptl_crystal_colour yellow
_exptl_crystal_density_diffrn 1.276
_exptl_crystal_density_method 'not measured'
_exptl_crystal_description plate
_exptl_crystal_F_000 736
_exptl_crystal_size_max 0.254
_exptl_crystal_size_mid 0.181
_exptl_crystal_size_min 0.036
_refine_diff_density_max 0.314
_refine_diff_density_min -0.217
_refine_ls_abs_structure_details
;
Flack <i>x</i> determined using 2150 quotients
[(<i>I</i>^+^)-(<i>I</i>^-^)]/[(<i>I</i>^+^)+(<i>I</i>^-^)]
(Parsons <i>et al.</i>, 2013)
;
_refine_ls_abs_structure_Flack 0.21(19)
_refine_ls_extinction_coef 0.0036(5)
_refine_ls_extinction_expression Fc^*^=kFc[1+0.001xFc^2^\l^3^/sin(2\q)]^-1/4^
_refine_ls_extinction_method
;
<i>SHELXL 2014/7</i> (Sheldrick, 2015a)
;
_refine_ls_goodness_of_fit_ref 1.028
_refine_ls_hydrogen_treatment constr
_refine_ls_matrix_type full
_refine_ls_number_parameters 479
_refine_ls_number_reflns 6487
_refine_ls_number_restraints 2
_refine_ls_restrained_S_all 1.030
_refine_ls_R_factor_all 0.0506
_refine_ls_R_factor_gt 0.0423
_refine_ls_shift/su_max 0.001
_refine_ls_shift/su_mean 0.000
_refine_ls_structure_factor_coef Fsqd
_refine_ls_weighting_details 'w=1/[\s^2^(Fo^2^)+(0.0576P)^2^+0.2712P] where P=(Fo^2^+2Fc^2^)/3'
_refine_ls_weighting_scheme calc
_refine_ls_wR_factor_gt 0.1027
_refine_ls_wR_factor_ref 0.1085
_reflns_number_gt 5685
_reflns_number_total 6487
_reflns_threshold_expression 'I > 2\s(I)'
_cod_data_source_file sj4025sup1.cif
_cod_data_source_block I
_cod_database_code 1543167
_shelx_space_group_comment
;
The symmetry employed for this shelxl refinement is uniquely defined
by the following loop, which should always be used as a source of
symmetry information in preference to the above space-group names.
They are only intended as comments.
;
_shelx_estimated_absorpt_t_min 0.843
_shelx_estimated_absorpt_t_max 0.975

loop_
_space_group_symop_operation_xyz
'x, y, z'
'-x, y+1/2, -z'

loop_
_atom_site_type_symbol
_atom_site_label
_atom_site_fract_x
_atom_site_fract_y
_atom_site_fract_z
_atom_site_U_iso_or_equiv
_atom_site_adp_type
_atom_site_calc_flag
_atom_site_occupancy
_atom_site_disorder_assembly
_atom_site_disorder_group
O O1 0.6485(2) 0.6624(2) 0.34737(14) 0.0461(6) Uani d 1 . .
H H1O 0.6721 0.6019 0.3747 0.069 Uiso d 1 . .
O O2 0.5976(2) 0.4145(2) 0.49980(14) 0.0457(6) Uani d 1 . .
O O3 0.6524(3) 0.5185(2) 1.03109(14) 0.0501(6) Uani d 1 . .
N N1 0.7942(2) 0.4900(2) 0.39852(15) 0.0355(6) Uani d 1 . .
N N2 0.8194(2) 0.4042(2) 0.45369(16) 0.0384(6) Uani d 1 . .
H H2N 0.9073 0.3751 0.4579 0.046 Uiso d 1 . .
C C1 0.8776(3) 0.6135(3) 0.29323(19) 0.0367(7) Uani d 1 . .
C C2 0.7594(3) 0.6842(3) 0.29667(19) 0.0382(7) Uani d 1 . .
C C3 0.7558(4) 0.7815(3) 0.2483(2) 0.0463(8) Uani d 1 . .
H H3 0.6785 0.8315 0.2528 0.056 Uiso calc 1 . .
C C4 0.8636(4) 0.8061(3) 0.1937(2) 0.0505(9) Uani d 1 . .
H H4 0.8591 0.8721 0.1603 0.061 Uiso calc 1 . .
C C5 0.9788(4) 0.7345(3) 0.1876(2) 0.0501(9) Uani d 1 . .
H H5 1.0521 0.7506 0.1493 0.060 Uiso calc 1 . .
C C6 0.9854(3) 0.6404(3) 0.2372(2) 0.0440(8) Uani d 1 . .
H H6 1.0648 0.5924 0.2336 0.053 Uiso calc 1 . .
C C7 0.8931(3) 0.5174(3) 0.34828(19) 0.0369(7) Uani d 1 . .
H H7 0.9770 0.4744 0.3472 0.044 Uiso calc 1 . .
C C8 0.7144(3) 0.3729(3) 0.50537(18) 0.0378(7) Uani d 1 . .
C C9 0.7485(5) 0.2842(3) 0.5710(2) 0.0533(10) Uani d 0.750(6) A 1
H H9 0.6630 0.2356 0.5724 0.064 Uiso calc 0.750(6) A 1
C C10 0.8613(5) 0.2058(4) 0.5588(3) 0.0446(10) Uani d 0.750(6) A 1
H H10A 0.8490 0.1672 0.5052 0.067 Uiso calc 0.750(6) A 1
H H10B 0.8612 0.1503 0.6042 0.067 Uiso calc 0.750(6) A 1
H H10C 0.9506 0.2465 0.5589 0.067 Uiso calc 0.750(6) A 1
C C9A 0.7485(5) 0.2842(3) 0.5710(2) 0.0533(10) Uani d 0.250(6) A 2
H H9A 0.8508 0.2720 0.5611 0.064 Uiso calc 0.250(6) A 2
C C10A 0.6945(14) 0.1744(7) 0.5570(8) 0.0446(10) Uani d 0.250(6) A 2
H H10D 0.5936 0.1739 0.5681 0.067 Uiso calc 0.250(6) A 2
H H10E 0.7414 0.1209 0.5943 0.067 Uiso calc 0.250(6) A 2
H H10F 0.7112 0.1526 0.4988 0.067 Uiso calc 0.250(6) A 2
C C11 0.7502(3) 0.3408(3) 0.65668(18) 0.0384(7) Uani d 1 . .
C C12 0.8507(3) 0.4254(3) 0.6747(2) 0.0407(7) Uani d 1 . .
H H12 0.9166 0.4460 0.6329 0.049 Uiso calc 1 . .
C C13 0.8551(3) 0.4779(3) 0.75069(18) 0.0371(7) Uani d 1 . .
H H13 0.9227 0.5351 0.7606 0.045 Uiso calc 1 . .
C C14 0.7602(3) 0.4481(3) 0.81483(18) 0.0329(6) Uani d 1 . .
C C15 0.7607(3) 0.5016(3) 0.89421(18) 0.0363(7) Uani d 1 . .
H H15 0.8275 0.5587 0.9061 0.044 Uiso calc 1 . .
C C16 0.6650(3) 0.4711(3) 0.95362(19) 0.0386(7) Uani d 1 . .
C C17 0.5681(3) 0.3831(3) 0.9375(2) 0.0425(7) Uani d 1 . .
H H17 0.5037 0.3610 0.9796 0.051 Uiso calc 1 . .
C C18 0.5668(3) 0.3303(3) 0.86249(19) 0.0403(7) Uani d 1 . .
H H18 0.5015 0.2714 0.8528 0.048 Uiso calc 1 . .
C C19 0.6611(3) 0.3614(3) 0.79797(18) 0.0341(6) Uani d 1 . .
C C20 0.6579(3) 0.3106(3) 0.71823(19) 0.0385(7) Uani d 1 . .
H H20 0.5901 0.2541 0.7069 0.046 Uiso calc 1 . .
C C21 0.7521(5) 0.6018(4) 1.0534(2) 0.0591(10) Uani d 1 . .
H H21A 0.7346 0.6270 1.1108 0.089 Uiso calc 1 . .
H H21B 0.7440 0.6660 1.0152 0.089 Uiso calc 1 . .
H H21C 0.8466 0.5700 1.0496 0.089 Uiso calc 1 . .
O O4 0.1372(2) 0.6691(2) 0.66597(14) 0.0467(6) Uani d 1 . .
H H4O 0.1615 0.6097 0.6376 0.070 Uiso d 1 . .
O O5 0.1009(2) 0.4092(2) 0.49733(14) 0.0434(5) Uani d 1 . .
O O6 0.1563(3) 0.5107(2) -0.03381(15) 0.0565(7) Uani d 1 . .
N N3 0.2906(2) 0.5061(2) 0.60278(14) 0.0346(5) Uani d 1 . .
N N4 0.3235(2) 0.4228(2) 0.54634(16) 0.0367(6) Uani d 1 . .
H H4N 0.4157 0.4041 0.5432 0.044 Uiso d 1 . .
C C22 0.3748(3) 0.6290(3) 0.70936(18) 0.0325(6) Uani d 1 . .
C C23 0.2518(3) 0.6945(3) 0.71272(19) 0.0362(7) Uani d 1 . .
C C24 0.2460(4) 0.7886(3) 0.7648(2) 0.0443(8) Uani d 1 . .
H H24 0.1652 0.8355 0.7645 0.053 Uiso calc 1 . .
C C25 0.3570(4) 0.8139(3) 0.8167(2) 0.0474(8) Uani d 1 . .
H H25 0.3518 0.8777 0.8525 0.057 Uiso calc 1 . .
C C26 0.4768(4) 0.7467(3) 0.8173(2) 0.0460(8) Uani d 1 . .
H H26 0.5518 0.7629 0.8545 0.055 Uiso calc 1 . .
C C27 0.4853(3) 0.6567(3) 0.76323(19) 0.0385(7) Uani d 1 . .
H H27 0.5681 0.6123 0.7625 0.046 Uiso calc 1 . .
C C28 0.3916(3) 0.5368(3) 0.65108(18) 0.0347(6) Uani d 1 . .
H H28 0.4787 0.4983 0.6484 0.042 Uiso calc 1 . .
C C29 0.2252(3) 0.3820(3) 0.49370(18) 0.0347(7) Uani d 1 . .
C C30 0.2816(3) 0.2981(3) 0.42970(19) 0.0371(7) Uani d 1 . .
H H30 0.3825 0.2840 0.4430 0.044 Uiso calc 1 . .
C C31 0.2038(4) 0.1867(3) 0.4377(2) 0.0518(9) Uani d 1 . .
H H31A 0.2411 0.1327 0.3971 0.078 Uiso calc 1 . .
H H31B 0.1038 0.1987 0.4269 0.078 Uiso calc 1 . .
H H31C 0.2163 0.1568 0.4944 0.078 Uiso calc 1 . .
C C32 0.2738(3) 0.3507(3) 0.34317(19) 0.0334(6) Uani d 1 . .
C C33 0.1834(3) 0.3126(3) 0.28257(18) 0.0333(6) Uani d 1 . .
H H33 0.1216 0.2521 0.2950 0.040 Uiso calc 1 . .
C C34 0.1805(3) 0.3619(3) 0.20190(18) 0.0323(6) Uani d 1 . .
C C35 0.0885(3) 0.3238(3) 0.13800(19) 0.0370(7) Uani d 1 . .
H H35 0.0285 0.2616 0.1488 0.044 Uiso calc 1 . .
C C36 0.0841(3) 0.3740(3) 0.06201(19) 0.0418(7) Uani d 1 . .
H H36 0.0216 0.3469 0.0204 0.050 Uiso calc 1 . .
C C37 0.1726(4) 0.4669(3) 0.0444(2) 0.0422(7) Uani d 1 . .
C C38 0.2655(3) 0.5054(3) 0.10334(19) 0.0389(7) Uani d 1 . .
H H38 0.3265 0.5662 0.0906 0.047 Uiso calc 1 . .
C C39 0.2705(3) 0.4542(2) 0.18322(19) 0.0334(6) Uani d 1 . .
C C40 0.3638(3) 0.4918(3) 0.2469(2) 0.0397(7) Uani d 1 . .
H H40 0.4259 0.5525 0.2359 0.048 Uiso calc 1 . .
C C41 0.3649(3) 0.4413(3) 0.3238(2) 0.0398(7) Uani d 1 . .
H H41 0.4283 0.4676 0.3653 0.048 Uiso calc 1 . .
C C42 0.2464(5) 0.6007(4) -0.0567(3) 0.0649(11) Uani d 1 . .
H H42A 0.2295 0.6211 -0.1152 0.097 Uiso calc 1 . .
H H42B 0.3441 0.5772 -0.0498 0.097 Uiso calc 1 . .
H H42C 0.2278 0.6659 -0.0209 0.097 Uiso calc 1 . .

loop_
_atom_site_aniso_label
_atom_site_aniso_U_11
_atom_site_aniso_U_22
_atom_site_aniso_U_33
_atom_site_aniso_U_12
_atom_site_aniso_U_13
_atom_site_aniso_U_23
O1 0.0351(11) 0.0595(15) 0.0438(13) 0.0128(11) 0.0022(9) -0.0024(12)
O2 0.0295(10) 0.0650(16) 0.0425(12) 0.0093(11) 0.0011(8) 0.0095(11)
O3 0.0633(15) 0.0544(14) 0.0327(11) -0.0122(13) 0.0029(10) -0.0091(11)
N1 0.0301(11) 0.0451(14) 0.0311(12) 0.0039(11) -0.0035(9) -0.0094(11)
N2 0.0315(12) 0.0493(15) 0.0343(13) 0.0133(12) -0.0042(10) -0.0042(12)
C1 0.0293(14) 0.0461(18) 0.0347(16) 0.0018(13) -0.0016(11) -0.0108(13)
C2 0.0329(15) 0.0471(18) 0.0346(16) 0.0024(14) -0.0037(12) -0.0097(14)
C3 0.0465(18) 0.0475(19) 0.0447(19) 0.0064(16) -0.0087(14) -0.0106(16)
C4 0.057(2) 0.0446(19) 0.050(2) -0.0071(17) -0.0119(16) -0.0052(17)
C5 0.0445(18) 0.055(2) 0.050(2) -0.0134(17) 0.0008(15) -0.0055(18)
C6 0.0346(16) 0.052(2) 0.0448(18) 0.0006(15) 0.0018(13) -0.0091(16)
C7 0.0284(13) 0.0462(18) 0.0361(15) 0.0048(13) -0.0010(11) -0.0102(14)
C8 0.0395(16) 0.0458(18) 0.0281(14) 0.0067(14) -0.0044(11) -0.0067(13)
C9 0.079(3) 0.047(2) 0.0339(18) 0.0216(19) -0.0079(16) -0.0057(15)
C10 0.051(2) 0.046(2) 0.037(2) 0.002(2) 0.0006(17) -0.0022(18)
C9A 0.079(3) 0.047(2) 0.0339(18) 0.0216(19) -0.0079(16) -0.0057(15)
C10A 0.051(2) 0.046(2) 0.037(2) 0.002(2) 0.0006(17) -0.0022(18)
C11 0.0490(17) 0.0365(16) 0.0298(15) 0.0121(14) -0.0055(12) -0.0014(13)
C12 0.0442(16) 0.0463(18) 0.0318(15) 0.0101(15) 0.0023(12) 0.0063(14)
C13 0.0383(15) 0.0389(16) 0.0341(16) 0.0006(13) -0.0021(12) 0.0023(13)
C14 0.0333(14) 0.0342(15) 0.0313(15) 0.0034(12) -0.0049(11) 0.0022(12)
C15 0.0391(15) 0.0364(16) 0.0333(15) -0.0017(13) -0.0052(12) -0.0011(13)
C16 0.0468(17) 0.0391(17) 0.0299(15) 0.0009(14) -0.0044(12) -0.0015(13)
C17 0.0428(16) 0.0486(19) 0.0361(16) -0.0081(15) 0.0005(12) 0.0009(15)
C18 0.0412(16) 0.0415(17) 0.0383(16) -0.0072(14) -0.0040(12) 0.0003(14)
C19 0.0367(14) 0.0342(15) 0.0313(14) 0.0039(12) -0.0063(11) -0.0015(13)
C20 0.0438(16) 0.0361(16) 0.0357(16) 0.0046(14) -0.0084(12) -0.0002(14)
C21 0.074(3) 0.059(2) 0.044(2) -0.015(2) -0.0021(18) -0.0171(19)
O4 0.0355(11) 0.0608(15) 0.0438(13) 0.0142(11) -0.0031(9) 0.0045(12)
O5 0.0269(10) 0.0599(15) 0.0435(12) 0.0003(10) -0.0034(8) 0.0008(11)
O6 0.0744(17) 0.0602(16) 0.0350(12) -0.0096(14) 0.0013(11) 0.0130(12)
N3 0.0322(12) 0.0441(14) 0.0274(12) -0.0001(11) 0.0007(9) 0.0000(11)
N4 0.0293(11) 0.0452(15) 0.0355(13) 0.0012(11) -0.0020(9) -0.0049(12)
C22 0.0299(14) 0.0357(15) 0.0320(15) -0.0001(12) 0.0012(11) 0.0040(12)
C23 0.0341(15) 0.0418(17) 0.0326(16) 0.0050(13) 0.0042(11) 0.0108(13)
C24 0.0498(18) 0.0384(17) 0.0447(19) 0.0088(15) 0.0134(14) 0.0079(15)
C25 0.059(2) 0.0383(18) 0.0445(18) -0.0058(16) 0.0128(15) -0.0007(15)
C26 0.0453(18) 0.0480(19) 0.0447(19) -0.0107(16) 0.0022(14) -0.0035(16)
C27 0.0314(14) 0.0425(17) 0.0417(17) -0.0012(13) -0.0007(12) 0.0008(14)
C28 0.0287(13) 0.0421(17) 0.0333(15) 0.0028(13) -0.0009(11) 0.0004(13)
C29 0.0327(14) 0.0422(17) 0.0293(14) -0.0040(13) -0.0038(11) 0.0052(13)
C30 0.0354(15) 0.0381(16) 0.0376(16) -0.0006(13) -0.0058(12) -0.0002(13)
C31 0.073(2) 0.0419(19) 0.0410(19) -0.0109(18) -0.0129(16) 0.0098(15)
C32 0.0312(14) 0.0331(15) 0.0358(15) -0.0004(12) 0.0015(11) 0.0005(13)
C33 0.0305(13) 0.0355(16) 0.0339(15) -0.0021(12) 0.0017(11) -0.0011(13)
C34 0.0306(13) 0.0348(15) 0.0316(14) 0.0006(12) 0.0043(11) -0.0008(12)
C35 0.0363(15) 0.0400(17) 0.0347(15) -0.0052(14) 0.0014(11) -0.0001(14)
C36 0.0442(16) 0.0484(19) 0.0329(15) -0.0044(15) -0.0009(12) 0.0004(14)
C37 0.0493(18) 0.0444(18) 0.0328(16) 0.0028(15) 0.0082(13) 0.0058(14)
C38 0.0408(16) 0.0368(16) 0.0390(16) -0.0021(14) 0.0081(12) 0.0028(14)
C39 0.0330(14) 0.0284(14) 0.0387(16) 0.0007(12) 0.0072(12) -0.0002(12)
C40 0.0387(15) 0.0359(16) 0.0444(18) -0.0073(14) 0.0051(13) -0.0010(14)
C41 0.0385(16) 0.0412(17) 0.0399(16) -0.0070(14) -0.0010(13) -0.0063(14)
C42 0.084(3) 0.060(3) 0.050(2) -0.012(2) 0.008(2) 0.025(2)

loop_
_atom_type_symbol
_atom_type_description
_atom_type_scat_dispersion_real
_atom_type_scat_dispersion_imag
_atom_type_scat_source
C C 0.0181 0.0091 'International Tables Vol C Tables 4.2.6.8 and 6.1.1.4'
H H 0.0000 0.0000 'International Tables Vol C Tables 4.2.6.8 and 6.1.1.4'
N N 0.0311 0.0180 'International Tables Vol C Tables 4.2.6.8 and 6.1.1.4'
O O 0.0492 0.0322 'International Tables Vol C Tables 4.2.6.8 and 6.1.1.4'

loop_
_geom_angle_atom_site_label_1
_geom_angle_atom_site_label_2
_geom_angle_atom_site_label_3
_geom_angle
C2 O1 H1O 104.9
C16 O3 C21 117.1(3)
C7 N1 N2 117.7(2)
C8 N2 N1 118.0(2)
C8 N2 H2N 122.3
N1 N2 H2N 119.4
C6 C1 C2 118.6(3)
C6 C1 C7 119.5(3)
C2 C1 C7 121.8(3)
O1 C2 C3 118.1(3)
O1 C2 C1 122.3(3)
C3 C2 C1 119.6(3)
C4 C3 C2 120.6(3)
C4 C3 H3 119.7
C2 C3 H3 119.7
C3 C4 C5 120.3(4)
C3 C4 H4 119.8
C5 C4 H4 119.8
C6 C5 C4 119.4(3)
C6 C5 H5 120.3
C4 C5 H5 120.3
C5 C6 C1 121.5(3)
C5 C6 H6 119.3
C1 C6 H6 119.3
N1 C7 C1 120.4(3)
N1 C7 H7 119.8
C1 C7 H7 119.8
O2 C8 N2 121.4(3)
O2 C8 C9A 121.5(3)
N2 C8 C9A 117.0(3)
O2 C8 C9 121.5(3)
N2 C8 C9 117.0(3)
C10 C9 C8 120.9(3)
C10 C9 C11 113.6(3)
C8 C9 C11 108.4(3)
C10 C9 H9 104.0
C8 C9 H9 104.0
C11 C9 H9 104.0
C9 C10 H10A 109.5
C9 C10 H10B 109.5
H10A C10 H10B 109.5
C9 C10 H10C 109.5
H10A C10 H10C 109.5
H10B C10 H10C 109.5
C10A C9A C8 116.7(6)
C10A C9A C11 123.4(6)
C8 C9A C11 108.4(3)
C10A C9A H9A 101.4
C8 C9A H9A 101.4
C11 C9A H9A 101.4
C9A C10A H10D 109.5
C9A C10A H10E 109.5
H10D C10A H10E 109.5
C9A C10A H10F 109.5
H10D C10A H10F 109.5
H10E C10A H10F 109.5
C20 C11 C12 118.4(3)
C20 C11 C9 121.6(3)
C12 C11 C9 120.0(3)
C20 C11 C9A 121.6(3)
C12 C11 C9A 120.0(3)
C13 C12 C11 121.5(3)
C13 C12 H12 119.2
C11 C12 H12 119.2
C12 C13 C14 120.8(3)
C12 C13 H13 119.6
C14 C13 H13 119.6
C13 C14 C15 122.4(3)
C13 C14 C19 118.0(3)
C15 C14 C19 119.6(3)
C16 C15 C14 120.1(3)
C16 C15 H15 119.9
C14 C15 H15 119.9
O3 C16 C15 125.5(3)
O3 C16 C17 114.2(3)
C15 C16 C17 120.3(3)
C18 C17 C16 120.5(3)
C18 C17 H17 119.8
C16 C17 H17 119.8
C17 C18 C19 121.3(3)
C17 C18 H18 119.3
C19 C18 H18 119.3
C20 C19 C18 122.3(3)
C20 C19 C14 119.5(3)
C18 C19 C14 118.2(3)
C11 C20 C19 121.7(3)
C11 C20 H20 119.2
C19 C20 H20 119.2
O3 C21 H21A 109.5
O3 C21 H21B 109.5
H21A C21 H21B 109.5
O3 C21 H21C 109.5
H21A C21 H21C 109.5
H21B C21 H21C 109.5
C23 O4 H4O 104.6
C37 O6 C42 117.1(3)
C28 N3 N4 115.2(2)
C29 N4 N3 120.6(2)
C29 N4 H4N 123.4
N3 N4 H4N 115.7
C27 C22 C23 118.3(3)
C27 C22 C28 119.4(3)
C23 C22 C28 122.4(3)
O4 C23 C24 118.3(3)
O4 C23 C22 121.8(3)
C24 C23 C22 119.9(3)
C25 C24 C23 120.2(3)
C25 C24 H24 119.9
C23 C24 H24 119.9
C24 C25 C26 120.6(3)
C24 C25 H25 119.7
C26 C25 H25 119.7
C27 C26 C25 119.3(3)
C27 C26 H26 120.4
C25 C26 H26 120.4
C26 C27 C22 121.6(3)
C26 C27 H27 119.2
C22 C27 H27 119.2
N3 C28 C22 121.2(3)
N3 C28 H28 119.4
C22 C28 H28 119.4
O5 C29 N4 123.0(3)
O5 C29 C30 122.9(3)
N4 C29 C30 114.0(2)
C32 C30 C31 114.2(3)
C32 C30 C29 109.0(3)
C31 C30 C29 109.7(3)
C32 C30 H30 107.9
C31 C30 H30 107.9
C29 C30 H30 107.9
C30 C31 H31A 109.5
C30 C31 H31B 109.5
H31A C31 H31B 109.5
C30 C31 H31C 109.5
H31A C31 H31C 109.5
H31B C31 H31C 109.5
C33 C32 C41 118.7(3)
C33 C32 C30 122.5(3)
C41 C32 C30 118.8(3)
C32 C33 C34 121.2(3)
C32 C33 H33 119.4
C34 C33 H33 119.4
C33 C34 C35 122.3(3)
C33 C34 C39 119.9(3)
C35 C34 C39 117.8(3)
C36 C35 C34 121.6(3)
C36 C35 H35 119.2
C34 C35 H35 119.2
C35 C36 C37 120.2(3)
C35 C36 H36 119.9
C37 C36 H36 119.9
O6 C37 C38 125.2(3)
O6 C37 C36 114.3(3)
C38 C37 C36 120.5(3)
C37 C38 C39 119.9(3)
C37 C38 H38 120.0
C39 C38 H38 120.0
C38 C39 C40 122.1(3)
C38 C39 C34 120.0(3)
C40 C39 C34 117.9(3)
C41 C40 C39 120.7(3)
C41 C40 H40 119.7
C39 C40 H40 119.7
C40 C41 C32 121.7(3)
C40 C41 H41 119.2
C32 C41 H41 119.2
O6 C42 H42A 109.5
O6 C42 H42B 109.5
H42A C42 H42B 109.5
O6 C42 H42C 109.5
H42A C42 H42C 109.5
H42B C42 H42C 109.5

loop_
_geom_bond_atom_site_label_1
_geom_bond_atom_site_label_2
_geom_bond_distance
O1 C2 1.360(4)
O1 H1O 0.8700
O2 C8 1.223(4)
O3 C16 1.367(4)
O3 C21 1.417(5)
N1 C7 1.283(4)
N1 N2 1.369(4)
N2 C8 1.352(4)
N2 H2N 0.9100
C1 C6 1.402(5)
C1 C2 1.407(4)
C1 C7 1.449(5)
C2 C3 1.390(5)
C3 C4 1.382(6)
C3 H3 0.9500
C4 C5 1.394(6)
C4 H4 0.9500
C5 C6 1.372(5)
C5 H5 0.9500
C6 H6 0.9500
C7 H7 0.9500
C8 C9A 1.523(5)
C8 C9 1.523(5)
C9 C10 1.436(6)
C9 C11 1.526(4)
C9 H9 1.0000
C10 H10A 0.9800
C10 H10B 0.9800
C10 H10C 0.9800
C9A C10A 1.419(7)
C9A C11 1.526(4)
C9A H9A 1.0000
C10A H10D 0.9800
C10A H10E 0.9800
C10A H10F 0.9800
C11 C20 1.370(5)
C11 C12 1.418(5)
C12 C13 1.367(4)
C12 H12 0.9500
C13 C14 1.415(4)
C13 H13 0.9500
C14 C15 1.420(4)
C14 C19 1.424(4)
C15 C16 1.368(5)
C15 H15 0.9500
C16 C17 1.419(5)
C17 C18 1.353(5)
C17 H17 0.9500
C18 C19 1.419(4)
C18 H18 0.9500
C19 C20 1.411(4)
C20 H20 0.9500
C21 H21A 0.9800
C21 H21B 0.9800
C21 H21C 0.9800
O4 C23 1.358(4)
O4 H4O 0.8701
O5 C29 1.231(4)
O6 C37 1.363(4)
O6 C42 1.420(5)
N3 C28 1.287(4)
N3 N4 1.375(4)
N4 C29 1.349(4)
N4 H4N 0.9100
C22 C27 1.400(4)
C22 C23 1.410(4)
C22 C28 1.447(4)
C23 C24 1.396(5)
C24 C25 1.378(5)
C24 H24 0.9500
C25 C26 1.395(5)
C25 H25 0.9500
C26 C27 1.377(5)
C26 H26 0.9500
C27 H27 0.9500
C28 H28 0.9500
C29 C30 1.528(5)
C30 C32 1.520(4)
C30 C31 1.523(5)
C30 H30 1.0000
C31 H31A 0.9800
C31 H31B 0.9800
C31 H31C 0.9800
C32 C33 1.374(4)
C32 C41 1.418(4)
C33 C34 1.417(4)
C33 H33 0.9500
C34 C35 1.421(4)
C34 C39 1.425(4)
C35 C36 1.354(4)
C35 H35 0.9500
C36 C37 1.418(5)
C36 H36 0.9500
C37 C38 1.372(5)
C38 C39 1.415(4)
C38 H38 0.9500
C39 C40 1.423(4)
C40 C41 1.368(5)
C40 H40 0.9500
C41 H41 0.9500
C42 H42A 0.9800
C42 H42B 0.9800
C42 H42C 0.9800

loop_
_geom_hbond_atom_site_label_D
_geom_hbond_atom_site_label_H
_geom_hbond_atom_site_label_A
_geom_hbond_site_symmetry_A
_geom_hbond_distance_DH
_geom_hbond_distance_HA
_geom_hbond_distance_DA
_geom_hbond_angle_DHA
O1 H1O N1 . 0.87 1.81 2.606(3) 151
N2 H2N O5 1_655 0.91 1.99 2.776(3) 143
O4 H4O N3 . 0.87 1.83 2.630(3) 152
N4 H4N O2 . 0.91 1.87 2.724(3) 154
C6 H6 Cg6 1_655 0.95 2.97 3.734(4) 139
C21 H21A Cg1 1_556 0.98 2.66 3.476(4) 141
C42 H42A Cg4 1_554 0.98 2.62 3.403(5) 137

loop_
_geom_torsion_atom_site_label_1
_geom_torsion_atom_site_label_2
_geom_torsion_atom_site_label_3
_geom_torsion_atom_site_label_4
_geom_torsion
C7 N1 N2 C8 -178.3(3)
C6 C1 C2 O1 178.0(3)
C7 C1 C2 O1 -4.8(4)
C6 C1 C2 C3 -3.5(4)
C7 C1 C2 C3 173.7(3)
O1 C2 C3 C4 -178.0(3)
C1 C2 C3 C4 3.5(5)
C2 C3 C4 C5 -1.1(5)
C3 C4 C5 C6 -1.2(5)
C4 C5 C6 C1 1.1(5)
C2 C1 C6 C5 1.2(5)
C7 C1 C6 C5 -176.0(3)
N2 N1 C7 C1 -174.8(3)
C6 C1 C7 N1 -178.4(3)
C2 C1 C7 N1 4.5(4)
N1 N2 C8 O2 4.7(4)
N1 N2 C8 C9A -175.0(3)
N1 N2 C8 C9 -175.0(3)
O2 C8 C9 C10 155.7(4)
N2 C8 C9 C10 -24.6(5)
O2 C8 C9 C11 -70.5(4)
N2 C8 C9 C11 109.2(3)
O2 C8 C9A C10A 74.2(8)
N2 C8 C9A C10A -106.1(7)
O2 C8 C9A C11 -70.5(4)
N2 C8 C9A C11 109.2(3)
C10 C9 C11 C20 -104.9(4)
C8 C9 C11 C20 117.6(4)
C10 C9 C11 C12 73.8(4)
C8 C9 C11 C12 -63.7(4)
C10A C9A C11 C20 -24.2(8)
C8 C9A C11 C20 117.6(4)
C10A C9A C11 C12 154.5(7)
C8 C9A C11 C12 -63.7(4)
C20 C11 C12 C13 -1.3(5)
C9 C11 C12 C13 180.0(3)
C9A C11 C12 C13 180.0(3)
C11 C12 C13 C14 1.0(5)
C12 C13 C14 C15 -179.3(3)
C12 C13 C14 C19 0.5(4)
C13 C14 C15 C16 178.8(3)
C19 C14 C15 C16 -1.0(4)
C21 O3 C16 C15 -3.9(5)
C21 O3 C16 C17 175.9(3)
C14 C15 C16 O3 -178.0(3)
C14 C15 C16 C17 2.3(5)
O3 C16 C17 C18 178.5(3)
C15 C16 C17 C18 -1.7(5)
C16 C17 C18 C19 -0.3(5)
C17 C18 C19 C20 -177.4(3)
C17 C18 C19 C14 1.5(5)
C13 C14 C19 C20 -1.7(4)
C15 C14 C19 C20 178.1(3)
C13 C14 C19 C18 179.3(3)
C15 C14 C19 C18 -0.9(4)
C12 C11 C20 C19 0.0(4)
C9 C11 C20 C19 178.7(3)
C9A C11 C20 C19 178.7(3)
C18 C19 C20 C11 -179.6(3)
C14 C19 C20 C11 1.5(4)
C28 N3 N4 C29 178.5(3)
C27 C22 C23 O4 -176.2(3)
C28 C22 C23 O4 5.4(5)
C27 C22 C23 C24 4.1(4)
C28 C22 C23 C24 -174.2(3)
O4 C23 C24 C25 176.4(3)
C22 C23 C24 C25 -3.9(5)
C23 C24 C25 C26 0.7(5)
C24 C25 C26 C27 2.2(5)
C25 C26 C27 C22 -1.9(5)
C23 C22 C27 C26 -1.3(5)
C28 C22 C27 C26 177.1(3)
N4 N3 C28 C22 175.6(3)
C27 C22 C28 N3 177.4(3)
C23 C22 C28 N3 -4.3(5)
N3 N4 C29 O5 -6.0(5)
N3 N4 C29 C30 174.6(3)
O5 C29 C30 C32 68.8(4)
N4 C29 C30 C32 -111.8(3)
O5 C29 C30 C31 -57.0(4)
N4 C29 C30 C31 122.4(3)
C31 C30 C32 C33 11.7(5)
C29 C30 C32 C33 -111.4(3)
C31 C30 C32 C41 -167.2(3)
C29 C30 C32 C41 69.6(3)
C41 C32 C33 C34 0.3(5)
C30 C32 C33 C34 -178.7(3)
C32 C33 C34 C35 179.7(3)
C32 C33 C34 C39 -1.4(4)
C33 C34 C35 C36 178.0(3)
C39 C34 C35 C36 -0.9(5)
C34 C35 C36 C37 0.0(5)
C42 O6 C37 C38 2.4(5)
C42 O6 C37 C36 -177.2(3)
C35 C36 C37 O6 -179.0(3)
C35 C36 C37 C38 1.4(5)
O6 C37 C38 C39 178.6(3)
C36 C37 C38 C39 -1.8(5)
C37 C38 C39 C40 -179.3(3)
C37 C38 C39 C34 0.9(5)
C33 C34 C39 C38 -178.5(3)
C35 C34 C39 C38 0.4(4)
C33 C34 C39 C40 1.7(4)
C35 C34 C39 C40 -179.4(3)
C38 C39 C40 C41 179.3(3)
C34 C39 C40 C41 -0.9(5)
C39 C40 C41 C32 -0.2(5)
C33 C32 C41 C40 0.5(5)
C30 C32 C41 C40 179.6(3)

_cod_database_fobs_code 1543167
